data_7705003
loop_
_publ_author_name
'Gallego, Ana M.'
'Pe\~nas-Defrutos, Marconi N'
'Marcos-Ayuso, Guillermo'
'Martin-Alvarez, Jose M'
'Mart\'inez-Ilarduya, Jes\'us M'
'Espinet, Pablo'

_publ_section_title
;
 Experimental study of speciation and mechanistic implications when using
 chelating ligands in aryl-alkynyl Stille coupling.
;
_journal_issue 32
_journal_name_full 'Dalton transactions (Cambridge, England : 2003)'
_journal_page_first 11336
_journal_page_last 11345
_journal_paper_doi 10.1039/d0dt02335c
_journal_volume 49
_journal_year 2020
_chemical_formula_moiety 'C27 H22 Cl2 F3 I N P Pd, C4 H8 O'
_chemical_formula_sum 'C31 H30 Cl2 F3 I N O P Pd'
_chemical_formula_weight 824.73
_space_group_crystal_system triclinic
_space_group_IT_number 2
_space_group_name_Hall '-P 1'
_space_group_name_H-M_alt 'P -1'
_atom_sites_solution_hydrogens geom
_atom_sites_solution_primary iterative
_audit_creation_date 2020-04-29
_audit_creation_method
;
Olex2 1.2
(compiled 2018.05.29 svn.r3508 for OlexSys, GUI svn.r5506)
;
_audit_update_record
;
2020-04-28 deposited with the CCDC.	2020-08-03 downloaded from the CCDC.
;
_cell_angle_alpha 118.557(5)
_cell_angle_beta 100.420(5)
_cell_angle_gamma 96.292(5)
_cell_formula_units_Z 2
_cell_length_a 10.9025(7)
_cell_length_b 13.2759(7)
_cell_length_c 13.4660(6)
_cell_measurement_reflns_used 3514
_cell_measurement_temperature 293(2)
_cell_measurement_theta_max 25.3620
_cell_measurement_theta_min 3.5650
_cell_volume 1639.79(19)
_computing_cell_refinement 'CrysAlisPro 1.171.39.45g (Rigaku OD, 2018)'
_computing_data_collection 'CrysAlisPro 1.171.39.45g (Rigaku OD, 2018)'
_computing_data_reduction 'CrysAlisPro 1.171.39.45g (Rigaku OD, 2018)'
_computing_molecular_graphics 'Olex2 (Dolomanov et al., 2009)'
_computing_publication_material 'Olex2 (Dolomanov et al., 2009)'
_computing_structure_refinement 'ShelXL (Sheldrick, 2015)'
_computing_structure_solution 'olex2.solve (Bourhis et al., 2015)'
_diffrn_ambient_temperature 294
_diffrn_detector 'CCD plate'
_diffrn_detector_area_resol_mean 10.4757
_diffrn_detector_type Atlas
_diffrn_measured_fraction_theta_full 0.998
_diffrn_measured_fraction_theta_max 0.828
_diffrn_measurement_details
;
List of Runs (angles in degrees, time in seconds):

  # Type    Start    End  Width  t~exp~   \w     \q     \k     \f   Frames
#--------------------------------------------------------------------------
  1  \w     -8.00  30.00   1.00    4.18    --  -10.80 -99.00-120.00   38
  2  \w      3.00  53.00   1.00    4.18    --   12.36 -99.00-150.00   50
  3  \w    -12.00  87.00   1.00    4.18    --   12.36  37.00 120.00   99
  4  \w      3.00  29.00   1.00    4.18    --   12.36 -37.00-150.00   26
  5  \w    -67.00  32.00   1.00    4.18    --   12.36 -19.00 -60.00   99
;
_diffrn_measurement_device 'four-circle diffractometer'
_diffrn_measurement_device_type 'SuperNova, Dual, Cu at home/near, Atlas'
_diffrn_measurement_method '\w scans'
_diffrn_orient_matrix_type 'CrysAlisPro convention (1999,Acta A55,543-557)'
_diffrn_orient_matrix_UB_11 -0.0526826000
_diffrn_orient_matrix_UB_12 0.0240641000
_diffrn_orient_matrix_UB_13 -0.0099260000
_diffrn_orient_matrix_UB_21 -0.0339976000
_diffrn_orient_matrix_UB_22 -0.0563660000
_diffrn_orient_matrix_UB_23 -0.0476359000
_diffrn_orient_matrix_UB_31 -0.0261165000
_diffrn_orient_matrix_UB_32 -0.0120311000
_diffrn_orient_matrix_UB_33 0.0387945000
_diffrn_radiation_monochromator mirror
_diffrn_radiation_probe x-ray
_diffrn_radiation_type MoK\a
_diffrn_radiation_wavelength 0.71073
_diffrn_reflns_av_R_equivalents 0.0298
_diffrn_reflns_av_unetI/netI 0.0590
_diffrn_reflns_Laue_measured_fraction_full 0.998
_diffrn_reflns_Laue_measured_fraction_max 0.828
_diffrn_reflns_limit_h_max 13
_diffrn_reflns_limit_h_min -14
_diffrn_reflns_limit_k_max 18
_diffrn_reflns_limit_k_min -18
_diffrn_reflns_limit_l_max 18
_diffrn_reflns_limit_l_min -17
_diffrn_reflns_number 14069
_diffrn_reflns_point_group_measured_fraction_full 0.998
_diffrn_reflns_point_group_measured_fraction_max 0.828
_diffrn_reflns_theta_full 25.242
_diffrn_reflns_theta_max 29.757
_diffrn_reflns_theta_min 3.337
_diffrn_source 'micro-focus sealed X-ray tube'
_diffrn_source_type 'SuperNova (Mo) X-ray Source'
_exptl_absorpt_coefficient_mu 1.761
_exptl_absorpt_correction_T_max 1.00000
_exptl_absorpt_correction_T_min 0.87709
_exptl_absorpt_correction_type multi-scan
_exptl_absorpt_process_details
;
CrysAlisPro 1.171.39.45g (Rigaku Oxford Diffraction, 2018)
Empirical absorption correction using spherical harmonics,
 implemented in SCALE3 ABSPACK scaling algorithm.
;
_exptl_crystal_colour yellow
_exptl_crystal_colour_primary yellow
_exptl_crystal_density_diffrn 1.670
_exptl_crystal_description prism
_exptl_crystal_F_000 812
_refine_diff_density_max 0.815
_refine_diff_density_min -0.928
_refine_diff_density_rms 0.100
_refine_ls_extinction_method none
_refine_ls_goodness_of_fit_ref 1.041
_refine_ls_hydrogen_treatment constr
_refine_ls_matrix_type full
_refine_ls_number_parameters 347
_refine_ls_number_reflns 7736
_refine_ls_number_restraints 0
_refine_ls_restrained_S_all 1.041
_refine_ls_R_factor_all 0.0860
_refine_ls_R_factor_gt 0.0490
_refine_ls_shift/su_max 0.000
_refine_ls_shift/su_mean 0.000
_refine_ls_structure_factor_coef Fsqd
_refine_ls_weighting_details 'w=1/[\s^2^(Fo^2^)+(0.0561P)^2^+0.9041P] where P=(Fo^2^+2Fc^2^)/3'
_refine_ls_weighting_scheme calc
_refine_ls_wR_factor_gt 0.1113
_refine_ls_wR_factor_ref 0.1399
_reflns_Friedel_coverage 0.000
_reflns_number_gt 5089
_reflns_number_total 7736
_reflns_threshold_expression 'I > 2\s(I)'
_cod_data_source_file d0dt02335c2.cif
_cod_data_source_block 3c
_cod_depositor_comments 'Adding full bibliography for 7705001--7705006.cif.'
_cod_original_cell_volume 1639.79(17)
_cod_database_code 7705003
_shelx_shelxl_version_number 2014/7
_chemical_oxdiff_formula 'C40 H40 Cl2 F3 I N P Pd'
_chemical_oxdiff_usercomment Yellow
_shelx_space_group_comment
;
The symmetry employed for this shelxl refinement is uniquely defined
by the following loop, which should always be used as a source of
symmetry information in preference to the above space-group names.
They are only intended as comments.
;
_reflns_odcompleteness_completeness 99.79
_reflns_odcompleteness_iscentric 1
_reflns_odcompleteness_theta 26.32
_olex2_refinement_description
;
1. Fixed Uiso
 At 1.2 times of:
  All C(H) groups, All C(H,H) groups
 At 1.5 times of:
  All C(H,H,H) groups
2.a Secondary CH2 refined with riding coordinates:
 C47(H47A,H47B), C52(H52A,H52B), C53(H53A,H53B), C54(H54A,H54B), C55(H55A,H55B)
2.b Aromatic/amide H refined with riding coordinates:
 C22(H22), C23(H23), C24(H24), C25(H25), C26(H26), C32(H32), C33(H33),
 C34(H34), C35(H35), C36(H36), C42(H42), C43(H43), C44(H44), C45(H45)
2.c Idealised Me refined as rotating group:
 C48(H48A,H48B,H48C), C49(H49A,H49B,H49C)
;
_olex2_submission_special_instructions 'No special instructions were received'
_oxdiff_exptl_absorpt_empirical_details
;
Empirical correction (ABSPACK) includes:
- Absorption correction using spherical harmonics
- Frame scaling
;
_oxdiff_exptl_absorpt_empirical_full_max 1.203
_oxdiff_exptl_absorpt_empirical_full_min 0.866

loop_
_space_group_symop_operation_xyz
'x, y, z'
'-x, -y, -z'

loop_
_atom_site_label
_atom_site_type_symbol
_atom_site_fract_x
_atom_site_fract_y
_atom_site_fract_z
_atom_site_U_iso_or_equiv
_atom_site_adp_type
_atom_site_occupancy
_atom_site_site_symmetry_order
_atom_site_calc_flag
_atom_site_refinement_flags_posn
_atom_site_refinement_flags_adp
_atom_site_refinement_flags_occupancy
_atom_site_disorder_assembly
_atom_site_disorder_group
I1 I 0.53838(4) 0.36398(4) 0.10118(3) 0.07018(16) Uani 1 1 d . . . . .
N1 N 0.2171(4) 0.4030(4) 0.0723(3) 0.0542(11) Uani 1 1 d . . . . .
P1 P 0.29756(13) 0.65169(11) 0.31050(10) 0.0436(3) Uani 1 1 d . . . . .
Pd1 Pd 0.39848(4) 0.51643(3) 0.20164(3) 0.04314(13) Uani 1 1 d . . . . .
C11 C 0.5654(5) 0.6220(4) 0.3194(4) 0.0434(11) Uani 1 1 d . . . . .
C12 C 0.6183(5) 0.6057(4) 0.4105(4) 0.0465(12) Uani 1 1 d . . . . .
F12 F 0.5571(3) 0.5155(3) 0.4171(3) 0.0644(9) Uani 1 1 d . . . . .
C13 C 0.7278(6) 0.6765(5) 0.4962(4) 0.0534(13) Uani 1 1 d . . . . .
Cl13 Cl 0.78363(18) 0.65356(18) 0.61085(13) 0.0858(5) Uani 1 1 d . . . . .
C14 C 0.7927(6) 0.7668(5) 0.4896(4) 0.0610(15) Uani 1 1 d . . . . .
F14 F 0.9026(4) 0.8360(3) 0.5713(3) 0.0890(12) Uani 1 1 d . . . . .
C15 C 0.7467(6) 0.7859(5) 0.4001(5) 0.0584(14) Uani 1 1 d . . . . .
Cl15 Cl 0.8291(2) 0.90029(17) 0.39269(18) 0.0961(6) Uani 1 1 d . . . . .
C16 C 0.6347(5) 0.7136(5) 0.3177(4) 0.0481(12) Uani 1 1 d . . . . .
F16 F 0.5896(3) 0.7369(3) 0.2321(3) 0.0702(9) Uani 1 1 d . . . . .
C21 C 0.3810(5) 0.7475(4) 0.4654(4) 0.0471(12) Uani 1 1 d . . . . .
C22 C 0.4041(5) 0.6964(5) 0.5346(4) 0.0549(13) Uani 1 1 d . . . . .
H22 H 0.3694 0.6170 0.5037 0.066 Uiso 1 1 calc R . . . .
C23 C 0.4787(6) 0.7645(6) 0.6494(5) 0.0661(16) Uani 1 1 d . . . . .
H23 H 0.4946 0.7306 0.6955 0.079 Uiso 1 1 calc R . . . .
C24 C 0.5288(7) 0.8810(6) 0.6949(5) 0.084(2) Uani 1 1 d . . . . .
H24 H 0.5784 0.9263 0.7723 0.101 Uiso 1 1 calc R . . . .
C25 C 0.5067(8) 0.9323(6) 0.6271(5) 0.101(3) Uani 1 1 d . . . . .
H25 H 0.5424 1.0115 0.6582 0.121 Uiso 1 1 calc R . . . .
C26 C 0.4308(7) 0.8648(5) 0.5124(5) 0.078(2) Uani 1 1 d . . . . .
H26 H 0.4137 0.8996 0.4672 0.094 Uiso 1 1 calc R . . . .
C31 C 0.2511(5) 0.7474(4) 0.2557(4) 0.0480(12) Uani 1 1 d . . . . .
C32 C 0.1656(6) 0.8157(5) 0.2986(5) 0.0641(16) Uani 1 1 d . . . . .
H32 H 0.1342 0.8157 0.3584 0.077 Uiso 1 1 calc R . . . .
C33 C 0.1271(7) 0.8835(6) 0.2532(6) 0.0732(18) Uani 1 1 d . . . . .
H33 H 0.0699 0.9297 0.2828 0.088 Uiso 1 1 calc R . . . .
C34 C 0.1718(7) 0.8840(5) 0.1649(5) 0.0684(17) Uani 1 1 d . . . . .
H34 H 0.1439 0.9295 0.1341 0.082 Uiso 1 1 calc R . . . .
C35 C 0.2575(6) 0.8179(5) 0.1217(5) 0.0613(16) Uani 1 1 d . . . . .
H35 H 0.2890 0.8199 0.0628 0.074 Uiso 1 1 calc R . . . .
C36 C 0.2979(5) 0.7473(5) 0.1659(4) 0.0521(13) Uani 1 1 d . . . . .
H36 H 0.3549 0.7011 0.1358 0.063 Uiso 1 1 calc R . . . .
C41 C 0.1446(5) 0.5793(5) 0.3069(4) 0.0506(12) Uani 1 1 d . . . . .
C42 C 0.1016(6) 0.6110(5) 0.4064(5) 0.0586(14) Uani 1 1 d . . . . .
H42 H 0.1539 0.6704 0.4790 0.070 Uiso 1 1 calc R . . . .
C43 C -0.0168(7) 0.5564(7) 0.3999(6) 0.0749(18) Uani 1 1 d . . . . .
H43 H -0.0438 0.5779 0.4675 0.090 Uiso 1 1 calc R . . . .
C44 C -0.0947(7) 0.4697(7) 0.2923(8) 0.090(2) Uani 1 1 d . . . . .
H44 H -0.1757 0.4332 0.2865 0.109 Uiso 1 1 calc R . . . .
C45 C -0.0522(6) 0.4372(6) 0.1934(7) 0.0792(19) Uani 1 1 d . . . . .
H45 H -0.1054 0.3775 0.1214 0.095 Uiso 1 1 calc R . . . .
C46 C 0.0653(5) 0.4891(5) 0.1964(5) 0.0566(14) Uani 1 1 d . . . . .
C47 C 0.1036(5) 0.4566(5) 0.0861(4) 0.0597(15) Uani 1 1 d . . . . .
H47A H 0.1208 0.5270 0.0809 0.072 Uiso 1 1 calc R . . . .
H47B H 0.0312 0.4018 0.0204 0.072 Uiso 1 1 calc R . . . .
C48 C 0.1894(7) 0.2934(5) 0.0751(6) 0.0707(17) Uani 1 1 d . . . . .
H48A H 0.2593 0.2550 0.0610 0.106 Uiso 1 1 calc GR . . . .
H48B H 0.1123 0.2422 0.0155 0.106 Uiso 1 1 calc GR . . . .
H48C H 0.1786 0.3116 0.1507 0.106 Uiso 1 1 calc GR . . . .
C49 C 0.2327(7) 0.3726(6) -0.0465(4) 0.079(2) Uani 1 1 d . . . . .
H49A H 0.2479 0.4431 -0.0505 0.118 Uiso 1 1 calc GR . . . .
H49B H 0.1562 0.3192 -0.1056 0.118 Uiso 1 1 calc GR . . . .
H49C H 0.3040 0.3361 -0.0597 0.118 Uiso 1 1 calc GR . . . .
O51 O 0.2083(18) 0.9711(13) 0.9679(13) 0.271(6) Uiso 1 1 d . . . . .
C52 C 0.314(2) 0.9650(18) 0.9336(18) 0.263(9) Uiso 1 1 d . . . . .
H52A H 0.3279 0.8858 0.8997 0.315 Uiso 1 1 calc R . . . .
H52B H 0.3877 1.0192 0.9977 0.315 Uiso 1 1 calc R . . . .
C53 C 0.2843(19) 1.0002(16) 0.8435(16) 0.238(8) Uiso 1 1 d . . . . .
H53A H 0.2718 1.0799 0.8757 0.286 Uiso 1 1 calc R . . . .
H53B H 0.3469 0.9887 0.7985 0.286 Uiso 1 1 calc R . . . .
C54 C 0.166(2) 0.9120(19) 0.7796(19) 0.290(10) Uiso 1 1 d . . . . .
H54A H 0.1075 0.9380 0.7386 0.348 Uiso 1 1 calc R . . . .
H54B H 0.1831 0.8394 0.7218 0.348 Uiso 1 1 calc R . . . .
C55 C 0.110(2) 0.891(2) 0.858(2) 0.311(11) Uiso 1 1 d . . . . .
H55A H 0.1000 0.8097 0.8385 0.373 Uiso 1 1 calc R . . . .
H55B H 0.0278 0.9126 0.8594 0.373 Uiso 1 1 calc R . . . .

loop_
_atom_site_aniso_label
_atom_site_aniso_U_11
_atom_site_aniso_U_22
_atom_site_aniso_U_33
_atom_site_aniso_U_23
_atom_site_aniso_U_13
_atom_site_aniso_U_12
I1 0.0637(3) 0.0722(3) 0.0585(2) 0.0184(2) 0.01730(19) 0.0267(2)
N1 0.050(3) 0.055(3) 0.043(2) 0.019(2) 0.0005(19) 0.007(2)
P1 0.0425(8) 0.0430(7) 0.0389(6) 0.0181(5) 0.0067(5) 0.0059(6)
Pd1 0.0411(2) 0.0446(2) 0.0372(2) 0.01802(16) 0.00515(15) 0.00799(17)
C11 0.036(3) 0.047(3) 0.039(2) 0.017(2) 0.006(2) 0.008(2)
C12 0.044(3) 0.050(3) 0.044(3) 0.023(2) 0.013(2) 0.013(2)
F12 0.066(2) 0.071(2) 0.0715(19) 0.0480(18) 0.0163(17) 0.0163(17)
C13 0.053(4) 0.062(3) 0.042(3) 0.023(2) 0.010(2) 0.022(3)
Cl13 0.0800(12) 0.1218(15) 0.0608(9) 0.0533(10) 0.0032(8) 0.0348(11)
C14 0.047(4) 0.063(4) 0.049(3) 0.014(3) 0.001(2) 0.011(3)
F14 0.055(2) 0.086(3) 0.077(2) 0.020(2) -0.0184(18) -0.002(2)
C15 0.050(4) 0.053(3) 0.063(3) 0.024(3) 0.015(3) 0.005(3)
Cl15 0.0793(14) 0.0836(12) 0.1137(14) 0.0521(11) 0.0146(11) -0.0149(10)
C16 0.046(3) 0.057(3) 0.043(2) 0.025(2) 0.012(2) 0.014(3)
F16 0.069(2) 0.085(2) 0.0659(19) 0.0511(18) 0.0096(17) 0.0070(19)
C21 0.043(3) 0.051(3) 0.043(2) 0.021(2) 0.010(2) 0.011(2)
C22 0.053(4) 0.058(3) 0.052(3) 0.027(3) 0.014(3) 0.013(3)
C23 0.066(4) 0.083(5) 0.049(3) 0.036(3) 0.011(3) 0.013(4)
C24 0.087(5) 0.093(5) 0.041(3) 0.025(3) -0.005(3) -0.008(4)
C25 0.132(7) 0.071(5) 0.059(4) 0.026(3) -0.011(4) -0.033(5)
C26 0.103(6) 0.062(4) 0.051(3) 0.027(3) 0.003(3) -0.012(4)
C31 0.050(3) 0.046(3) 0.042(2) 0.022(2) 0.003(2) 0.007(2)
C32 0.076(5) 0.060(4) 0.069(3) 0.036(3) 0.029(3) 0.027(3)
C33 0.068(5) 0.063(4) 0.090(4) 0.041(4) 0.012(4) 0.024(3)
C34 0.067(4) 0.063(4) 0.074(4) 0.040(3) -0.002(3) 0.015(3)
C35 0.069(4) 0.060(3) 0.047(3) 0.030(3) -0.001(3) 0.006(3)
C36 0.049(3) 0.056(3) 0.048(3) 0.026(2) 0.009(2) 0.013(3)
C41 0.043(3) 0.054(3) 0.057(3) 0.031(3) 0.010(2) 0.015(3)
C42 0.049(4) 0.065(4) 0.066(3) 0.036(3) 0.015(3) 0.019(3)
C43 0.058(4) 0.099(5) 0.093(5) 0.059(4) 0.036(4) 0.032(4)
C44 0.049(4) 0.106(6) 0.123(6) 0.061(5) 0.031(4) 0.016(4)
C45 0.043(4) 0.081(5) 0.100(5) 0.043(4) 0.005(3) 0.003(3)
C46 0.036(3) 0.060(3) 0.070(3) 0.034(3) 0.003(2) 0.013(3)
C47 0.046(3) 0.060(3) 0.048(3) 0.019(3) -0.011(2) 0.002(3)
C48 0.066(4) 0.049(3) 0.080(4) 0.026(3) 0.010(3) 0.003(3)
C49 0.075(5) 0.094(5) 0.039(3) 0.021(3) -0.002(3) 0.007(4)

loop_
_atom_type_symbol
_atom_type_description
_atom_type_scat_dispersion_real
_atom_type_scat_dispersion_imag
_atom_type_scat_source
C C 0.0033 0.0016 'International Tables Vol C Tables 4.2.6.8 and 6.1.1.4'
H H 0.0000 0.0000 'International Tables Vol C Tables 4.2.6.8 and 6.1.1.4'
Cl Cl 0.1484 0.1585 'International Tables Vol C Tables 4.2.6.8 and 6.1.1.4'
F F 0.0171 0.0103 'International Tables Vol C Tables 4.2.6.8 and 6.1.1.4'
I I -0.4742 1.8119 'International Tables Vol C Tables 4.2.6.8 and 6.1.1.4'
N N 0.0061 0.0033 'International Tables Vol C Tables 4.2.6.8 and 6.1.1.4'
O O 0.0106 0.0060 'International Tables Vol C Tables 4.2.6.8 and 6.1.1.4'
P P 0.1023 0.0942 'International Tables Vol C Tables 4.2.6.8 and 6.1.1.4'
Pd Pd -0.9988 1.0072 'International Tables Vol C Tables 4.2.6.8 and 6.1.1.4'

loop_
_geom_angle_atom_site_label_1
_geom_angle_atom_site_label_2
_geom_angle_atom_site_label_3
_geom_angle
_geom_angle_site_symmetry_1
_geom_angle_site_symmetry_3
_geom_angle_publ_flag
C47 N1 Pd1 115.5(3) . . ?
C47 N1 C49 106.8(4) . . ?
C48 N1 Pd1 109.7(3) . . ?
C48 N1 C47 108.4(5) . . ?
C48 N1 C49 108.6(5) . . ?
C49 N1 Pd1 107.6(3) . . ?
C21 P1 Pd1 116.10(18) . . ?
C21 P1 C31 106.6(2) . . ?
C31 P1 Pd1 115.07(17) . . ?
C41 P1 Pd1 110.01(18) . . ?
C41 P1 C21 105.6(2) . . ?
C41 P1 C31 102.2(2) . . ?
N1 Pd1 I1 94.56(13) . . ?
N1 Pd1 P1 91.68(13) . . ?
P1 Pd1 I1 172.14(4) . . ?
C11 Pd1 I1 85.60(14) . . ?
C11 Pd1 N1 179.17(17) . . ?
C11 Pd1 P1 88.24(15) . . ?
C12 C11 Pd1 120.6(4) . . ?
C16 C11 Pd1 124.6(4) . . ?
C16 C11 C12 114.8(4) . . ?
F12 C12 C11 118.5(4) . . ?
F12 C12 C13 117.5(4) . . ?
C13 C12 C11 123.9(5) . . ?
C12 C13 Cl13 120.9(4) . . ?
C12 C13 C14 118.3(5) . . ?
C14 C13 Cl13 120.7(4) . . ?
F14 C14 C13 119.5(5) . . ?
F14 C14 C15 120.0(5) . . ?
C15 C14 C13 120.4(5) . . ?
C14 C15 Cl15 120.1(5) . . ?
C14 C15 C16 118.8(5) . . ?
C16 C15 Cl15 121.1(4) . . ?
C15 C16 C11 123.6(5) . . ?
F16 C16 C11 118.9(4) . . ?
F16 C16 C15 117.4(4) . . ?
C22 C21 P1 118.3(4) . . ?
C26 C21 P1 121.9(4) . . ?
C26 C21 C22 119.5(5) . . ?
C21 C22 H22 120.1 . . ?
C23 C22 C21 119.8(5) . . ?
C23 C22 H22 120.1 . . ?
C22 C23 H23 119.9 . . ?
C24 C23 C22 120.2(5) . . ?
C24 C23 H23 119.9 . . ?
C23 C24 H24 119.8 . . ?
C23 C24 C25 120.5(5) . . ?
C25 C24 H24 119.8 . . ?
C24 C25 H25 120.2 . . ?
C24 C25 C26 119.6(6) . . ?
C26 C25 H25 120.2 . . ?
C21 C26 C25 120.4(6) . . ?
C21 C26 H26 119.8 . . ?
C25 C26 H26 119.8 . . ?
C32 C31 P1 120.4(4) . . ?
C32 C31 C36 120.0(5) . . ?
C36 C31 P1 119.5(4) . . ?
C31 C32 H32 120.0 . . ?
C33 C32 C31 119.9(5) . . ?
C33 C32 H32 120.0 . . ?
C32 C33 H33 119.6 . . ?
C34 C33 C32 120.8(6) . . ?
C34 C33 H33 119.6 . . ?
C33 C34 H34 119.8 . . ?
C35 C34 C33 120.3(5) . . ?
C35 C34 H34 119.8 . . ?
C34 C35 H35 119.9 . . ?
C34 C35 C36 120.2(5) . . ?
C36 C35 H35 119.9 . . ?
C31 C36 C35 118.8(6) . . ?
C31 C36 H36 120.6 . . ?
C35 C36 H36 120.6 . . ?
C42 C41 P1 122.9(4) . . ?
C42 C41 C46 119.5(5) . . ?
C46 C41 P1 117.6(4) . . ?
C41 C42 H42 119.3 . . ?
C43 C42 C41 121.3(6) . . ?
C43 C42 H42 119.3 . . ?
C42 C43 H43 120.3 . . ?
C44 C43 C42 119.3(6) . . ?
C44 C43 H43 120.3 . . ?
C43 C44 H44 120.2 . . ?
C43 C44 C45 119.6(6) . . ?
C45 C44 H44 120.2 . . ?
C44 C45 H45 118.6 . . ?
C46 C45 C44 122.8(7) . . ?
C46 C45 H45 118.6 . . ?
C41 C46 C47 121.6(5) . . ?
C45 C46 C41 117.5(6) . . ?
C45 C46 C47 120.8(5) . . ?
N1 C47 H47A 108.2 . . ?
N1 C47 H47B 108.2 . . ?
C46 C47 N1 116.6(4) . . ?
C46 C47 H47A 108.2 . . ?
C46 C47 H47B 108.2 . . ?
H47A C47 H47B 107.3 . . ?
N1 C48 H48A 109.5 . . ?
N1 C48 H48B 109.5 . . ?
N1 C48 H48C 109.5 . . ?
H48A C48 H48B 109.5 . . ?
H48A C48 H48C 109.5 . . ?
H48B C48 H48C 109.5 . . ?
N1 C49 H49A 109.5 . . ?
N1 C49 H49B 109.5 . . ?
N1 C49 H49C 109.5 . . ?
H49A C49 H49B 109.5 . . ?
H49A C49 H49C 109.5 . . ?
H49B C49 H49C 109.5 . . ?
C52 O51 C55 102.3(17) . . ?
O51 C52 H52A 111.6 . . ?
O51 C52 H52B 111.6 . . ?
O51 C52 C53 101.1(18) . . ?
H52A C52 H52B 109.4 . . ?
C53 C52 H52A 111.6 . . ?
C53 C52 H52B 111.6 . . ?
C52 C53 H53A 113.1 . . ?
C52 C53 H53B 113.1 . . ?
H53A C53 H53B 110.5 . . ?
C54 C53 C52 93.0(15) . . ?
C54 C53 H53A 113.1 . . ?
C54 C53 H53B 113.1 . . ?
C53 C54 H54A 109.6 . . ?
C53 C54 H54B 109.6 . . ?
H54A C54 H54B 108.1 . . ?
C55 C54 C53 110(2) . . ?
C55 C54 H54A 109.6 . . ?
C55 C54 H54B 109.6 . . ?
O51 C55 H55A 111.9 . . ?
O51 C55 H55B 111.9 . . ?
C54 C55 O51 99.1(19) . . ?
C54 C55 H55A 111.9 . . ?
C54 C55 H55B 111.9 . . ?
H55A C55 H55B 109.6 . . ?

loop_
_geom_bond_atom_site_label_1
_geom_bond_atom_site_label_2
_geom_bond_distance
_geom_bond_site_symmetry_2
_geom_bond_publ_flag
I1 Pd1 2.6567(6) . ?
N1 Pd1 2.192(4) . ?
N1 C47 1.490(7) . ?
N1 C48 1.474(7) . ?
N1 C49 1.500(7) . ?
P1 Pd1 2.2547(14) . ?
P1 C21 1.822(5) . ?
P1 C31 1.822(5) . ?
P1 C41 1.812(5) . ?
Pd1 C11 2.015(5) . ?
C11 C12 1.383(6) . ?
C11 C16 1.372(7) . ?
C12 F12 1.355(5) . ?
C12 C13 1.364(7) . ?
C13 Cl13 1.731(5) . ?
C13 C14 1.373(8) . ?
C14 F14 1.344(6) . ?
C14 C15 1.367(8) . ?
C15 Cl15 1.733(5) . ?
C15 C16 1.371(7) . ?
C16 F16 1.354(5) . ?
C21 C22 1.396(7) . ?
C21 C26 1.367(7) . ?
C22 H22 0.9300 . ?
C22 C23 1.385(8) . ?
C23 H23 0.9300 . ?
C23 C24 1.361(9) . ?
C24 H24 0.9300 . ?
C24 C25 1.381(9) . ?
C25 H25 0.9300 . ?
C25 C26 1.388(8) . ?
C26 H26 0.9300 . ?
C31 C32 1.379(8) . ?
C31 C36 1.394(7) . ?
C32 H32 0.9300 . ?
C32 C33 1.370(8) . ?
C33 H33 0.9300 . ?
C33 C34 1.367(9) . ?
C34 H34 0.9300 . ?
C34 C35 1.367(9) . ?
C35 H35 0.9300 . ?
C35 C36 1.398(7) . ?
C36 H36 0.9300 . ?
C41 C42 1.386(7) . ?
C41 C46 1.414(7) . ?
C42 H42 0.9300 . ?
C42 C43 1.376(8) . ?
C43 H43 0.9300 . ?
C43 C44 1.375(10) . ?
C44 H44 0.9300 . ?
C44 C45 1.377(10) . ?
C45 H45 0.9300 . ?
C45 C46 1.371(8) . ?
C46 C47 1.489(8) . ?
C47 H47A 0.9700 . ?
C47 H47B 0.9700 . ?
C48 H48A 0.9600 . ?
C48 H48B 0.9600 . ?
C48 H48C 0.9600 . ?
C49 H49A 0.9600 . ?
C49 H49B 0.9600 . ?
C49 H49C 0.9600 . ?
O51 C52 1.31(2) . ?
O51 C55 1.47(2) . ?
C52 H52A 0.9700 . ?
C52 H52B 0.9700 . ?
C52 C53 1.49(2) . ?
C53 H53A 0.9700 . ?
C53 H53B 0.9700 . ?
C53 C54 1.44(2) . ?
C54 H54A 0.9700 . ?
C54 H54B 0.9700 . ?
C54 C55 1.43(2) . ?
C55 H55A 0.9700 . ?
C55 H55B 0.9700 . ?
